data_4031371
loop_
_publ_author_name
'Alcock, N.'
'Duggan, M.'
'Murray, A.'
'Hathaway, B.J.'
'Tyagi, S.'
'Hewat, A.W.'

_publ_section_title
;
 The low-temperature crystal structure (203 and 123 K) and electronic
 properties of diammonium hexa-aquacopper(II) disulphate: a fluxional Cu
 O6 chromophore
;
_journal_name_full
;
Journal of the Chemical Society. Dalton Transactions, Inorganic Chemistry 
(1972-)
;
_journal_page_first 7
_journal_page_last 14
_journal_volume 1984
_journal_year 1984
_chemical_formula_sum 'Cu H20 N2 O14 S2'
_chemical_name_systematic '(N H4)2 Cu (H2 O)6 (S O4)2'
_space_group_IT_number 14
_symmetry_space_group_name_Hall '-P 2yab'
_symmetry_space_group_name_H-M 'P 1 21/a 1'
_cell_angle_alpha 90
_cell_angle_beta 106.09
_cell_angle_gamma 90
_cell_formula_units_Z 2
_cell_length_a 9.139
_cell_length_b 12.278
_cell_length_c 6.346
_cell_volume 684.182
_citation_journal_id_ASTM JCDTBI
_cod_data_source_file Alcock_JCDTBI_1984_1015.cif
_cod_data_source_block H20Cu1N2O14S2
_cod_original_cell_volume 684.1823
_cod_original_sg_symbol_Hall '-P 2ybc (z,y,-x)'
_cod_original_formula_sum 'H20 Cu1 N2 O14 S2'
_cod_database_code 4031371

loop_
_symmetry_equiv_pos_as_xyz
x,y,z
-x+1/2,y+1/2,-z
-x,-y,-z
x-1/2,-y-1/2,z

loop_
_atom_site_label
_atom_site_type_symbol
_atom_site_fract_x
_atom_site_fract_y
_atom_site_fract_z
_atom_site_occupancy
_atom_site_U_iso_or_equiv
H9 H+1 0.5881 0.4493 0.6713 1 0.0
H3 H+1 0.0878 0.3319 0.4494 1 0.0
H2 H+1 0.2118 0.3034 0.3805 1 0.0
O3 O-2 0.2841 0.0687 0.6348 1 0.0
O5 O-2 0.1844 0.1184 0.18 1 0.0
S1 S+6 0.4175 0.1365 0.7457 1 0.0
O1 O-2 0.426 0.2294 0.5997 1 0.0
H5 H+1 0.2238 0.108 0.323 1 0.0
O6 O-2 -0.1586 0.1083 0.0285 1 0.0
H4 H+1 0.1649 0.4099 0.3948 1 0.0
H6 H+1 0.2482 0.1237 0.1063 1 0.0
Cu1 Cu+2 0 0 0 1 0.0
O2 O-2 0.5553 0.0708 0.7847 1 0.0
H1 H+1 0.0836 0.3178 0.2144 1 0.0
N1 N-3 0.1399 0.3436 0.3588 1 0.0
O4 O-2 0.3992 0.1795 0.9544 1 0.0
H7 H+1 0.7432 0.0865 0.9377 1 0.0
O7 O-2 -0.007 -0.0649 0.281 1 0.0
H10 H+1 0.4821 0.362 0.6847 1 0.0
H8 H+1 0.3698 0.3168 0.0067 1 0.0
